data_7018339
loop_
_publ_author_name
'Hamidi, Shima'
'Deacon, Glen B.'
'Junk, Peter C.'
'Neumann, Paul'

_publ_section_title
;
 Direct reaction of iodine-activated lanthanoid metals with
 2,6-diisopropylphenol.
;
_journal_issue 12
_journal_name_full 'Dalton transactions (Cambridge, England : 2003)'
_journal_page_first 3541
_journal_page_last 3552
_journal_paper_doi 10.1039/c2dt11752e
_journal_volume 41
_journal_year 2012
_chemical_formula_moiety 'C44 H67 Nd O5'
_chemical_formula_sum 'C44 H67 Nd O5'
_chemical_formula_weight 820.22
_chemical_name_common Refine
_chemical_name_systematic
;
?
;
_space_group_IT_number 4
_symmetry_cell_setting monoclinic
_symmetry_space_group_name_Hall 'P 2yb'
_symmetry_space_group_name_H-M 'P 1 21 1'
_atom_sites_solution_hydrogens geom
_atom_sites_solution_primary direct
_atom_sites_solution_secondary difmap
_audit_creation_method SHELXL-97
_cell_angle_alpha 90.00
_cell_angle_beta 110.018(11)
_cell_angle_gamma 90.00
_cell_formula_units_Z 2
_cell_length_a 9.790(2)
_cell_length_b 19.391(2)
_cell_length_c 12.139(3)
_cell_measurement_reflns_used 15584
_cell_measurement_temperature 100(2)
_cell_measurement_theta_max 27.08
_cell_measurement_theta_min 2.76
_cell_volume 2165.2(7)
_computing_cell_refinement 'XDS (Kabsch, 1993)'
_computing_data_collection 'BluIce (McPhillips, 2002)'
_computing_data_reduction 'XDS (Kabsch, 1993)'
_computing_molecular_graphics 'X-Seed (Barbour, 1999)'
_computing_publication_material 'CIFTAB (Sheldrick, 1997)'
_computing_structure_refinement 'SHELXL-97 (Sheldrick, 1997)'
_computing_structure_solution 'SHELXS-97 (Sheldrick, 1997)'
_diffrn_ambient_temperature 100
_diffrn_measured_fraction_theta_full 0.940
_diffrn_measured_fraction_theta_max 0.940
_diffrn_measurement_device_type 'ADSC Quantum 210r'
_diffrn_measurement_method 'Phi Scan'
_diffrn_radiation_monochromator 'Silicon Double Crystal'
_diffrn_radiation_source 'Australian Synchrotron'
_diffrn_radiation_type Synchrotron
_diffrn_radiation_wavelength 0.71200
_diffrn_reflns_av_R_equivalents 0.0367
_diffrn_reflns_av_sigmaI/netI 0.0411
_diffrn_reflns_limit_h_max 12
_diffrn_reflns_limit_h_min -12
_diffrn_reflns_limit_k_max 24
_diffrn_reflns_limit_k_min -23
_diffrn_reflns_limit_l_max 15
_diffrn_reflns_limit_l_min -15
_diffrn_reflns_number 15584
_diffrn_reflns_theta_full 27.08
_diffrn_reflns_theta_max 27.08
_diffrn_reflns_theta_min 2.76
_exptl_absorpt_coefficient_mu 1.239
_exptl_absorpt_correction_type multi-scan
_exptl_absorpt_process_details XDS
_exptl_crystal_colour blue
_exptl_crystal_density_diffrn 1.258
_exptl_crystal_density_method 'not measured'
_exptl_crystal_description block
_exptl_crystal_F_000 862
_refine_diff_density_max 1.176
_refine_diff_density_min -0.855
_refine_diff_density_rms 0.073
_refine_ls_abs_structure_details 'Flack H D (1983), Acta Cryst. A39, 876-881'
_refine_ls_abs_structure_Flack 0.051(11)
_refine_ls_extinction_method none
_refine_ls_goodness_of_fit_ref 1.081
_refine_ls_hydrogen_treatment constr
_refine_ls_matrix_type full
_refine_ls_number_parameters 468
_refine_ls_number_reflns 8416
_refine_ls_number_restraints 7
_refine_ls_restrained_S_all 1.083
_refine_ls_R_factor_all 0.0302
_refine_ls_R_factor_gt 0.0289
_refine_ls_shift/su_max 0.001
_refine_ls_shift/su_mean 0.000
_refine_ls_structure_factor_coef Fsqd
_refine_ls_weighting_details 'calc w=1/[\s^2^(Fo^2^)+(0.0340P)^2^+1.5876P] where P=(Fo^2^+2Fc^2^)/3'
_refine_ls_weighting_scheme calc
_refine_ls_wR_factor_gt 0.0718
_refine_ls_wR_factor_ref 0.0724
_reflns_number_gt 8121
_reflns_number_total 8416
_reflns_threshold_expression >2sigma(I)
_cod_data_source_file c2dt11752e.txt
_cod_data_source_block ndthf2)2.cif
_cod_depositor_comments
;
The following automatic conversions were performed:

'_exptl_absorpt_correction_type' value 'Multi-Scan' changed to
'multi-scan' according to
/home/saulius/struct/CIF-dictionaries/cif_core.dic dictionary named
'cif_core.dic' version 2.4.1 from 2010-06-29.

Automatic conversion script
Id: cif_fix_values 1715 2011-07-08 13:25:40Z adriana 
;
_cod_original_sg_symbol_H-M P21
_cod_database_code 7018339

loop_
_symmetry_equiv_pos_as_xyz
'x, y, z'
'-x, y+1/2, -z'

loop_
_atom_site_label
_atom_site_type_symbol
_atom_site_fract_x
_atom_site_fract_y
_atom_site_fract_z
_atom_site_U_iso_or_equiv
_atom_site_adp_type
_atom_site_occupancy
_atom_site_symmetry_multiplicity
_atom_site_calc_flag
_atom_site_refinement_flags
_atom_site_disorder_assembly
_atom_site_disorder_group
Nd1 Nd 0.220960(13) 0.253430(12) 0.288043(11) 0.01909(5) Uani 1 1 d . . .
O1 O 0.1417(3) 0.21230(13) 0.1112(2) 0.0275(5) Uani 1 1 d . . .
O2 O 0.1566(3) 0.19226(12) 0.4118(2) 0.0236(5) Uani 1 1 d . . .
O3 O 0.3378(3) 0.34968(13) 0.3007(2) 0.0298(5) Uani 1 1 d . . .
O4 O 0.4600(3) 0.19672(15) 0.3731(3) 0.0356(6) Uani 1 1 d . A .
O5 O 0.0150(3) 0.32706(14) 0.2840(3) 0.0319(6) Uani 1 1 d . . .
C1 C 0.0575(4) 0.1680(2) 0.0308(3) 0.0294(8) Uani 1 1 d . . .
C2 C 0.1136(5) 0.1026(2) 0.0179(3) 0.0348(8) Uani 1 1 d . . .
C3 C 0.0206(6) 0.0567(3) -0.0608(4) 0.0507(12) Uani 1 1 d . . .
H27 H 0.0562 0.0123 -0.0703 0.061 Uiso 1 1 calc R . .
C4 C -0.1184(6) 0.0730(3) -0.1243(4) 0.0597(16) Uani 1 1 d . . .
H28 H -0.1792 0.0401 -0.1764 0.072 Uiso 1 1 calc R . .
C5 C -0.1729(5) 0.1390(3) -0.1128(4) 0.0542(14) Uani 1 1 d . . .
H29 H -0.2704 0.1506 -0.1579 0.065 Uiso 1 1 calc R . .
C38A C 0.642(2) 0.1810(14) 0.5543(18) 0.047(7) Uiso 0.26(3) 1 d P A 2
H38C H 0.6091 0.2197 0.5921 0.056 Uiso 0.26(3) 1 calc PR A 2
H38D H 0.7031 0.1491 0.6150 0.056 Uiso 0.26(3) 1 calc PR A 2
C6 C -0.0851(5) 0.1873(3) -0.0361(4) 0.0363(11) Uani 1 1 d . . .
C7 C 0.2709(6) 0.0868(2) 0.0867(4) 0.0418(10) Uani 1 1 d . . .
H35 H 0.2905 0.1049 0.1678 0.050 Uiso 1 1 calc R . .
C8 C 0.3726(5) 0.1244(3) 0.0376(6) 0.0539(13) Uani 1 1 d . . .
H36A H 0.3539 0.1097 -0.0435 0.081 Uiso 1 1 calc R . .
H36B H 0.4735 0.1138 0.0851 0.081 Uiso 1 1 calc R . .
H36C H 0.3564 0.1742 0.0393 0.081 Uiso 1 1 calc R . .
C9 C 0.3057(8) 0.0092(3) 0.0987(6) 0.0657(15) Uani 1 1 d . . .
H34A H 0.2379 -0.0142 0.1297 0.099 Uiso 1 1 calc R . .
H34B H 0.4054 0.0024 0.1523 0.099 Uiso 1 1 calc R . .
H34C H 0.2958 -0.0099 0.0216 0.099 Uiso 1 1 calc R . .
C10 C -0.1385(4) 0.2594(5) -0.0205(3) 0.0494(13) Uani 1 1 d . . .
H32 H -0.1017 0.2696 0.0655 0.059 Uiso 1 1 calc R . .
C11 C -0.0744(7) 0.3138(3) -0.0796(5) 0.0571(15) Uani 1 1 d . . .
H33A H -0.1125 0.3070 -0.1647 0.086 Uiso 1 1 calc R . .
H33B H 0.0318 0.3094 -0.0514 0.086 Uiso 1 1 calc R . .
H33C H -0.1011 0.3598 -0.0607 0.086 Uiso 1 1 calc R . .
C12 C -0.3044(5) 0.2659(6) -0.0628(5) 0.083(3) Uani 1 1 d . . .
H31A H -0.3312 0.3138 -0.0545 0.125 Uiso 1 1 calc R . .
H31B H -0.3431 0.2359 -0.0156 0.125 Uiso 1 1 calc R . .
H31C H -0.3451 0.2521 -0.1453 0.125 Uiso 1 1 calc R . .
C13 C 0.1007(3) 0.15501(17) 0.4794(3) 0.0215(6) Uani 1 1 d . . .
C14 C 0.1126(4) 0.17896(19) 0.5921(3) 0.0266(7) Uani 1 1 d . . .
C15 C 0.0545(5) 0.1387(2) 0.6606(3) 0.0361(9) Uani 1 1 d . . .
H5 H 0.0623 0.1540 0.7369 0.043 Uiso 1 1 calc R . .
C16 C -0.0147(5) 0.0766(2) 0.6188(4) 0.0375(9) Uani 1 1 d . . .
H4 H -0.0547 0.0500 0.6661 0.045 Uiso 1 1 calc R . .
C17 C -0.0251(4) 0.0536(2) 0.5086(4) 0.0336(8) Uani 1 1 d . . .
H3 H -0.0722 0.0110 0.4809 0.040 Uiso 1 1 calc R . .
C18 C 0.0317(4) 0.09130(18) 0.4374(3) 0.0254(7) Uani 1 1 d . . .
C19 C 0.1894(4) 0.2465(3) 0.6372(3) 0.0358(9) Uani 1 1 d . . .
H11 H 0.1851 0.2739 0.5662 0.043 Uiso 1 1 calc R . .
C20 C 0.3482(7) 0.2346(3) 0.7043(8) 0.095(3) Uani 1 1 d . . .
H10A H 0.3585 0.2079 0.7753 0.143 Uiso 1 1 calc R . .
H10B H 0.3975 0.2791 0.7262 0.143 Uiso 1 1 calc R . .
H10C H 0.3919 0.2090 0.6551 0.143 Uiso 1 1 calc R . .
C21 C 0.1162(9) 0.2895(4) 0.7032(9) 0.098(3) Uani 1 1 d . . .
H12A H 0.1225 0.2661 0.7763 0.147 Uiso 1 1 calc R . .
H12B H 0.0138 0.2961 0.6552 0.147 Uiso 1 1 calc R . .
H12C H 0.1643 0.3345 0.7212 0.147 Uiso 1 1 calc R . .
C22 C 0.0149(4) 0.0689(2) 0.3143(3) 0.0321(8) Uani 1 1 d . . .
H8 H 0.1043 0.0839 0.2988 0.039 Uiso 1 1 calc R . .
C23 C -0.1141(6) 0.1048(3) 0.2243(5) 0.0445(13) Uani 1 1 d . . .
H9A H -0.2030 0.0943 0.2409 0.067 Uiso 1 1 calc R . .
H9B H -0.1242 0.0885 0.1455 0.067 Uiso 1 1 calc R . .
H9C H -0.0979 0.1548 0.2288 0.067 Uiso 1 1 calc R . .
C24 C 0.0025(5) -0.0095(2) 0.2971(4) 0.0453(10) Uani 1 1 d . . .
H7A H 0.0867 -0.0319 0.3546 0.068 Uiso 1 1 calc R . .
H7B H -0.0003 -0.0210 0.2177 0.068 Uiso 1 1 calc R . .
H7C H -0.0868 -0.0258 0.3080 0.068 Uiso 1 1 calc R . .
C25 C 0.4232(4) 0.40498(17) 0.3112(3) 0.0238(7) Uani 1 1 d . . .
C26 C 0.5045(4) 0.4298(2) 0.4237(3) 0.0296(8) Uani 1 1 d . . .
C27 C 0.5943(4) 0.4858(2) 0.4317(4) 0.0358(9) Uani 1 1 d . . .
H15 H 0.6532 0.5016 0.5071 0.043 Uiso 1 1 calc R . .
C28 C 0.6016(4) 0.5197(2) 0.3342(4) 0.0385(9) Uani 1 1 d . . .
H16 H 0.6622 0.5590 0.3425 0.046 Uiso 1 1 calc R . .
C29 C 0.5191(4) 0.49558(19) 0.2231(4) 0.0333(8) Uani 1 1 d . . .
H17 H 0.5233 0.5190 0.1556 0.040 Uiso 1 1 calc R . .
C30 C 0.4303(3) 0.43744(18) 0.2094(3) 0.0235(7) Uani 1 1 d . . .
C31 C 0.4905(5) 0.3919(3) 0.5305(4) 0.0430(10) Uani 1 1 d . . .
H20 H 0.4661 0.3427 0.5074 0.052 Uiso 1 1 calc R . .
C32 C 0.6255(7) 0.3921(4) 0.6354(5) 0.0712(17) Uani 1 1 d . . .
H19A H 0.6469 0.4393 0.6651 0.107 Uiso 1 1 calc R . .
H19B H 0.7067 0.3746 0.6136 0.107 Uiso 1 1 calc R . .
H19C H 0.6119 0.3626 0.6963 0.107 Uiso 1 1 calc R . .
C33 C 0.3624(6) 0.4227(3) 0.5593(5) 0.0521(12) Uani 1 1 d . . .
H21A H 0.3541 0.3998 0.6286 0.078 Uiso 1 1 calc R . .
H21B H 0.2725 0.4159 0.4926 0.078 Uiso 1 1 calc R . .
H21C H 0.3788 0.4722 0.5750 0.078 Uiso 1 1 calc R . .
C34 C 0.3457(5) 0.4067(2) 0.0903(4) 0.0338(9) Uani 1 1 d . . .
H23 H 0.2470 0.3941 0.0911 0.041 Uiso 1 1 calc R . .
C35 C 0.3249(7) 0.4555(3) -0.0120(4) 0.0613(15) Uani 1 1 d . . .
H24A H 0.2865 0.4996 0.0042 0.092 Uiso 1 1 calc R . .
H24B H 0.2561 0.4353 -0.0835 0.092 Uiso 1 1 calc R . .
H24C H 0.4185 0.4632 -0.0227 0.092 Uiso 1 1 calc R . .
C36 C 0.4190(5) 0.3401(3) 0.0715(4) 0.0435(10) Uani 1 1 d . . .
H22A H 0.5117 0.3513 0.0615 0.065 Uiso 1 1 calc R . .
H22B H 0.3555 0.3165 0.0012 0.065 Uiso 1 1 calc R . .
H22C H 0.4367 0.3099 0.1397 0.065 Uiso 1 1 calc R . .
C37 C 0.4888(6) 0.1361(3) 0.4456(6) 0.0664(18) Uani 1 1 d . . .
H37A H 0.4121 0.1311 0.4812 0.080 Uiso 1 1 calc R A 1
H37B H 0.4851 0.0950 0.3963 0.080 Uiso 1 1 calc R A 1
C38 C 0.6195(10) 0.1390(8) 0.5314(10) 0.083(4) Uani 0.74(3) 1 d PU A 1
H38A H 0.6720 0.0947 0.5384 0.100 Uiso 0.74(3) 1 calc PR A 1
H38B H 0.6092 0.1503 0.6077 0.100 Uiso 0.74(3) 1 calc PR A 1
C39 C 0.7041(7) 0.2010(5) 0.4885(9) 0.103(3) Uani 1 1 d . . .
H39A H 0.7297 0.2392 0.5460 0.123 Uiso 1 1 calc R A 1
H39B H 0.7938 0.1836 0.4779 0.123 Uiso 1 1 calc R A 1
C40 C 0.5983(5) 0.2234(3) 0.3768(5) 0.0563(14) Uani 1 1 d . A .
H40A H 0.5952 0.2744 0.3719 0.068 Uiso 1 1 calc R . .
H40B H 0.6245 0.2052 0.3105 0.068 Uiso 1 1 calc R . .
C41 C -0.1066(4) 0.3100(2) 0.3211(4) 0.0400(10) Uani 1 1 d . . .
H44A H -0.0734 0.2850 0.3967 0.048 Uiso 1 1 calc R . .
H44B H -0.1784 0.2812 0.2617 0.048 Uiso 1 1 calc R . .
C42 C -0.1713(5) 0.3791(2) 0.3337(4) 0.0383(9) Uani 1 1 d . . .
H43A H -0.1177 0.4009 0.4101 0.046 Uiso 1 1 calc R . .
H43B H -0.2752 0.3748 0.3252 0.046 Uiso 1 1 calc R . .
C43 C -0.1519(5) 0.4194(2) 0.2318(5) 0.0343(10) Uani 1 1 d . . .
H42A H -0.2276 0.4071 0.1564 0.041 Uiso 1 1 calc R . .
H42B H -0.1548 0.4698 0.2443 0.041 Uiso 1 1 calc R . .
C44 C -0.0038(5) 0.3967(2) 0.2350(4) 0.0386(9) Uani 1 1 d . . .
H41A H 0.0018 0.3964 0.1551 0.046 Uiso 1 1 calc R . .
H41B H 0.0723 0.4279 0.2850 0.046 Uiso 1 1 calc R . .

loop_
_atom_site_aniso_label
_atom_site_aniso_U_11
_atom_site_aniso_U_22
_atom_site_aniso_U_33
_atom_site_aniso_U_23
_atom_site_aniso_U_13
_atom_site_aniso_U_12
Nd1 0.02091(7) 0.01839(8) 0.01977(7) 0.00003(11) 0.00928(5) -0.00164(10)
O1 0.0284(12) 0.0304(14) 0.0221(11) -0.0089(10) 0.0066(10) 0.0000(10)
O2 0.0278(11) 0.0201(12) 0.0269(12) 0.0033(9) 0.0145(10) -0.0053(9)
O3 0.0240(12) 0.0226(12) 0.0456(15) 0.0027(11) 0.0153(11) -0.0036(10)
O4 0.0263(13) 0.0316(14) 0.0478(16) 0.0141(12) 0.0114(12) 0.0039(11)
O5 0.0303(13) 0.0258(13) 0.0482(16) 0.0098(11) 0.0247(12) 0.0051(10)
C1 0.0318(18) 0.038(2) 0.0221(16) -0.0073(15) 0.0137(14) -0.0092(15)
C2 0.048(2) 0.035(2) 0.0278(18) -0.0062(16) 0.0201(17) -0.0096(17)
C3 0.071(3) 0.050(3) 0.045(2) -0.022(2) 0.038(2) -0.029(2)
C4 0.060(3) 0.088(4) 0.037(2) -0.029(3) 0.026(2) -0.046(3)
C5 0.035(2) 0.101(5) 0.026(2) -0.013(2) 0.0109(17) -0.022(2)
C6 0.0298(19) 0.065(3) 0.0185(19) -0.008(2) 0.0133(16) -0.0094(19)
C7 0.053(3) 0.031(2) 0.047(2) -0.0018(18) 0.025(2) 0.000(2)
C8 0.040(2) 0.044(3) 0.086(4) 0.005(3) 0.032(3) 0.005(2)
C9 0.096(4) 0.035(3) 0.076(4) 0.005(2) 0.041(3) 0.013(3)
C10 0.0349(17) 0.084(4) 0.0276(15) -0.001(3) 0.0089(13) 0.020(3)
C11 0.063(3) 0.071(4) 0.044(3) 0.011(3) 0.027(3) 0.020(3)
C12 0.035(2) 0.156(9) 0.058(3) 0.007(5) 0.015(2) 0.022(4)
C13 0.0194(14) 0.0223(16) 0.0241(15) 0.0033(13) 0.0090(12) 0.0036(12)
C14 0.0262(16) 0.0283(17) 0.0275(17) 0.0034(14) 0.0119(14) 0.0043(13)
C15 0.047(2) 0.040(2) 0.0269(17) 0.0047(16) 0.0198(17) 0.0055(17)
C16 0.047(2) 0.033(2) 0.044(2) 0.0114(17) 0.0305(19) -0.0007(17)
C17 0.037(2) 0.0232(17) 0.047(2) 0.0053(16) 0.0219(18) -0.0022(14)
C18 0.0250(16) 0.0241(17) 0.0295(17) 0.0014(14) 0.0125(14) 0.0016(13)
C19 0.0390(16) 0.033(3) 0.0345(15) -0.006(2) 0.0113(13) 0.003(2)
C20 0.057(3) 0.053(4) 0.134(6) 0.004(3) -0.023(4) -0.011(2)
C21 0.102(5) 0.076(4) 0.145(7) -0.069(5) 0.080(5) -0.029(4)
C22 0.0326(18) 0.035(2) 0.0334(19) -0.0098(16) 0.0172(16) -0.0101(15)
C23 0.058(3) 0.036(3) 0.038(2) 0.003(2) 0.014(2) -0.013(2)
C24 0.048(2) 0.037(2) 0.051(3) -0.014(2) 0.016(2) -0.0020(19)
C25 0.0203(15) 0.0155(15) 0.0365(18) 0.0030(13) 0.0108(14) 0.0022(12)
C26 0.0227(16) 0.038(2) 0.0279(17) -0.0021(15) 0.0088(14) 0.0045(14)
C27 0.0263(17) 0.037(2) 0.043(2) -0.0170(18) 0.0118(16) -0.0051(16)
C28 0.0334(19) 0.0190(17) 0.066(3) -0.0126(18) 0.0206(19) -0.0073(14)
C29 0.0328(18) 0.0237(18) 0.051(2) 0.0083(16) 0.0237(17) 0.0031(14)
C30 0.0203(15) 0.0215(16) 0.0314(17) 0.0014(13) 0.0123(13) 0.0034(12)
C31 0.042(2) 0.052(3) 0.037(2) 0.007(2) 0.0158(18) 0.0066(19)
C32 0.061(3) 0.096(5) 0.051(3) 0.026(3) 0.014(3) -0.004(3)
C33 0.058(3) 0.058(3) 0.056(3) 0.005(2) 0.041(2) 0.010(2)
C34 0.028(2) 0.041(2) 0.033(2) -0.0071(18) 0.0119(17) 0.0063(18)
C35 0.068(3) 0.083(4) 0.028(2) 0.010(2) 0.009(2) 0.028(3)
C36 0.044(2) 0.040(2) 0.049(2) -0.018(2) 0.019(2) 0.0028(19)
C37 0.049(3) 0.052(3) 0.105(5) 0.047(3) 0.034(3) 0.018(2)
C38 0.052(4) 0.093(8) 0.087(6) 0.044(5) 0.001(4) 0.000(4)
C39 0.045(3) 0.096(6) 0.131(7) 0.017(5) -0.015(4) 0.004(4)
C40 0.028(2) 0.051(2) 0.093(4) 0.022(3) 0.025(2) 0.0055(18)
C41 0.0311(19) 0.037(2) 0.062(3) 0.009(2) 0.0295(19) 0.0029(16)
C42 0.036(2) 0.037(2) 0.051(2) 0.0055(18) 0.0271(19) 0.0104(17)
C43 0.032(2) 0.025(2) 0.048(3) 0.0076(19) 0.0158(18) 0.0088(17)
C44 0.038(2) 0.027(2) 0.060(3) 0.0123(19) 0.028(2) 0.0106(16)

loop_
_atom_type_symbol
_atom_type_description
_atom_type_scat_dispersion_real
_atom_type_scat_dispersion_imag
_atom_type_scat_source
C C 0.0033 0.0016 'International Tables Vol C Tables 4.2.6.8 and 6.1.1.4'
H H 0.0000 0.0000 'International Tables Vol C Tables 4.2.6.8 and 6.1.1.4'
O O 0.0106 0.0060 'International Tables Vol C Tables 4.2.6.8 and 6.1.1.4'
Nd Nd -0.1943 3.0179 'International Tables Vol C Tables 4.2.6.8 and 6.1.1.4'

loop_
_geom_angle_atom_site_label_1
_geom_angle_atom_site_label_2
_geom_angle_atom_site_label_3
_geom_angle
O3 Nd1 O1 112.83(10)
O3 Nd1 O2 133.87(10)
O1 Nd1 O2 113.21(10)
O3 Nd1 O5 84.87(9)
O1 Nd1 O5 100.41(10)
O2 Nd1 O5 84.30(9)
O3 Nd1 O4 87.25(9)
O1 Nd1 O4 102.50(10)
O2 Nd1 O4 85.73(9)
O5 Nd1 O4 157.06(10)
C1 O1 Nd1 150.8(2)
C13 O2 Nd1 173.2(2)
C25 O3 Nd1 173.8(2)
C40 O4 C37 106.9(3)
C40 O4 Nd1 127.0(3)
C37 O4 Nd1 125.4(3)
C41 O5 C44 109.5(3)
C41 O5 Nd1 128.1(2)
C44 O5 Nd1 122.2(2)
O1 C1 C6 119.2(4)
O1 C1 C2 119.2(3)
C6 C1 C2 121.6(4)
C3 C2 C1 117.5(4)
C3 C2 C7 123.6(4)
C1 C2 C7 118.9(4)
C4 C3 C2 122.5(5)
C3 C4 C5 119.7(4)
C6 C5 C4 120.6(5)
C39 C38A C37 98.5(13)
C5 C6 C1 118.1(5)
C5 C6 C10 122.7(4)
C1 C6 C10 119.2(4)
C2 C7 C8 111.6(4)
C2 C7 C9 113.7(5)
C8 C7 C9 110.8(5)
C6 C10 C11 111.1(4)
C6 C10 C12 113.7(7)
C11 C10 C12 110.2(6)
O2 C13 C14 120.0(3)
O2 C13 C18 119.6(3)
C14 C13 C18 120.4(3)
C15 C14 C13 118.6(3)
C15 C14 C19 121.4(3)
C13 C14 C19 120.0(3)
C16 C15 C14 120.9(4)
C17 C16 C15 119.9(4)
C16 C17 C18 121.4(4)
C17 C18 C13 118.6(3)
C17 C18 C22 122.3(3)
C13 C18 C22 119.0(3)
C21 C19 C20 113.0(6)
C21 C19 C14 113.8(4)
C20 C19 C14 110.8(5)
C18 C22 C23 111.1(4)
C18 C22 C24 113.4(4)
C23 C22 C24 110.4(4)
O3 C25 C26 119.5(3)
O3 C25 C30 119.4(3)
C26 C25 C30 121.1(3)
C27 C26 C25 118.2(4)
C27 C26 C31 123.7(4)
C25 C26 C31 118.1(4)
C28 C27 C26 122.3(4)
C27 C28 C29 119.3(4)
C28 C29 C30 121.1(4)
C29 C30 C25 118.1(3)
C29 C30 C34 122.9(4)
C25 C30 C34 118.9(3)
C32 C31 C33 111.1(5)
C32 C31 C26 114.2(4)
C33 C31 C26 108.8(4)
C35 C34 C30 114.2(4)
C35 C34 C36 110.0(4)
C30 C34 C36 110.0(3)
C38 C37 O4 112.0(7)
C38 C37 C38A 25.9(8)
O4 C37 C38A 89.7(9)
C37 C38 C39 103.6(6)
C38A C39 C40 110.4(11)
C38A C39 C38 30.9(11)
C40 C39 C38 103.7(5)
O4 C40 C39 106.4(5)
O5 C41 C42 104.3(3)
C41 C42 C43 101.5(3)
C44 C43 C42 102.4(3)
O5 C44 C43 105.5(3)

loop_
_geom_bond_atom_site_label_1
_geom_bond_atom_site_label_2
_geom_bond_distance
Nd1 O3 2.167(2)
Nd1 O1 2.170(2)
Nd1 O2 2.171(2)
Nd1 O5 2.457(3)
Nd1 O4 2.469(3)
O1 C1 1.349(4)
O2 C13 1.341(4)
O3 C25 1.338(4)
O4 C40 1.436(5)
O4 C37 1.437(5)
O5 C41 1.448(4)
O5 C44 1.461(5)
C1 C6 1.405(6)
C1 C2 1.411(6)
C2 C3 1.392(6)
C2 C7 1.510(7)
C3 C4 1.352(8)
C4 C5 1.413(9)
C5 C6 1.391(7)
C38A C39 1.22(2)
C38A C37 1.84(2)
C6 C10 1.526(10)
C7 C8 1.513(7)
C7 C9 1.538(7)
C10 C11 1.526(10)
C10 C12 1.532(6)
C13 C14 1.412(5)
C13 C18 1.417(5)
C14 C15 1.395(5)
C14 C19 1.516(7)
C15 C16 1.390(6)
C16 C17 1.382(6)
C17 C18 1.386(5)
C18 C22 1.510(5)
C19 C21 1.499(8)
C19 C20 1.505(7)
C22 C23 1.526(7)
C22 C24 1.534(6)
C25 C26 1.409(5)
C25 C30 1.410(5)
C26 C27 1.381(6)
C26 C31 1.537(6)
C27 C28 1.376(7)
C28 C29 1.394(6)
C29 C30 1.398(5)
C30 C34 1.520(5)
C31 C32 1.488(7)
C31 C33 1.533(6)
C34 C35 1.519(7)
C34 C36 1.531(6)
C37 C38 1.346(11)
C38 C39 1.642(14)
C39 C40 1.463(9)
C41 C42 1.512(6)
C42 C43 1.529(6)
C43 C44 1.504(6)
